data_7215957
loop_
_publ_author_name
'Surov, Artem O.'
'Solanko, Katarzyna A.'
'Bond, Andrew D.'
'Bauer-Brandl, Annette'
'Perlovich, German L.'

_publ_section_title
;
 Polymorphism of felodipine co-crystals with 4,4&#x2032;-bipyridine
;
_journal_issue 29
_journal_name_full CrystEngComm
_journal_page_first 6603
_journal_paper_doi 10.1039/c4ce00756e
_journal_volume 16
_journal_year 2014
_chemical_formula_moiety 'C18 H19 Cl2 N O4, C10 H8 N2'
_chemical_formula_sum 'C28 H27 Cl2 N3 O4'
_chemical_formula_weight 540.42
_chemical_name_systematic
; 
Felodipine : 4,4'-bipyridine (1:1)
;
_space_group_crystal_system triclinic
_space_group_IT_number 2
_space_group_name_Hall '-P 1'
_space_group_name_H-M_alt 'P -1'
_symmetry_space_group_name_Hall '-P 1'
_symmetry_space_group_name_H-M 'P -1'
_atom_sites_solution_hydrogens mixed
_atom_sites_solution_primary direct
_atom_sites_solution_secondary difmap
_audit_creation_method SHELXL-2013
_cell_angle_alpha 90.403(8)
_cell_angle_beta 90.275(9)
_cell_angle_gamma 97.322(9)
_cell_formula_units_Z 2
_cell_length_a 7.7589(10)
_cell_length_b 9.2634(12)
_cell_length_c 17.830(2)
_cell_measurement_reflns_used 2476
_cell_measurement_temperature 150(2)
_cell_measurement_theta_max 24.91
_cell_measurement_theta_min 2.49
_cell_volume 1271.0(3)
_computing_cell_refinement 'SAINT (Bruker, 2012)'
_computing_data_collection 'APEX2 (Bruker, 2012)'
_computing_data_reduction SAINT
_computing_molecular_graphics 'SHELXTL (Bruker, 2012)'
_computing_publication_material SHELXL-2013
_computing_structure_refinement 'SHELXL-2013 (Sheldrick, 2013)'
_computing_structure_solution 'SHELXS-97 (Sheldrick, 2008)'
_diffrn_ambient_temperature 150(2)
_diffrn_measured_fraction_theta_full 0.913
_diffrn_measured_fraction_theta_max 0.919
_diffrn_measurement_device_type 'Bruker Nonius X8APEX-II CCD'
_diffrn_measurement_method '\w and \f scans'
_diffrn_radiation_type MoK\a
_diffrn_radiation_wavelength 0.71073
_diffrn_reflns_av_R_equivalents 0.0535
_diffrn_reflns_av_unetI/netI 0.0891
_diffrn_reflns_Laue_measured_fraction_full 0.913
_diffrn_reflns_Laue_measured_fraction_max 0.919
_diffrn_reflns_limit_h_max 9
_diffrn_reflns_limit_h_min -9
_diffrn_reflns_limit_k_max 11
_diffrn_reflns_limit_k_min -11
_diffrn_reflns_limit_l_max 21
_diffrn_reflns_limit_l_min -21
_diffrn_reflns_number 13673
_diffrn_reflns_point_group_measured_fraction_full 0.913
_diffrn_reflns_point_group_measured_fraction_max 0.919
_diffrn_reflns_theta_full 25.242
_diffrn_reflns_theta_max 25.193
_diffrn_reflns_theta_min 3.664
_diffrn_source 'fine-focus sealed X-ray tube'
_exptl_absorpt_coefficient_mu 0.296
_exptl_absorpt_correction_T_max 0.7452
_exptl_absorpt_correction_T_min 0.6585
_exptl_absorpt_correction_type multi-scan
_exptl_absorpt_process_details 'SADABS (Bruker, 2012)'
_exptl_crystal_colour colourless
_exptl_crystal_density_diffrn 1.412
_exptl_crystal_density_method 'not measured'
_exptl_crystal_description block
_exptl_crystal_F_000 564
_exptl_crystal_size_max 0.350
_exptl_crystal_size_mid 0.300
_exptl_crystal_size_min 0.200
_refine_diff_density_max 0.880
_refine_diff_density_min -0.391
_refine_diff_density_rms 0.091
_refine_ls_extinction_method none
_refine_ls_goodness_of_fit_ref 1.131
_refine_ls_hydrogen_treatment mixed
_refine_ls_matrix_type full
_refine_ls_number_parameters 342
_refine_ls_number_reflns 4214
_refine_ls_number_restraints 1
_refine_ls_restrained_S_all 1.131
_refine_ls_R_factor_all 0.1542
_refine_ls_R_factor_gt 0.0957
_refine_ls_shift/su_max 0.000
_refine_ls_shift/su_mean 0.000
_refine_ls_structure_factor_coef Fsqd
_refine_ls_weighting_details 'w=1/[\s^2^(Fo^2^)+(0.0901P)^2^+5.3596P] where P=(Fo^2^+2Fc^2^)/3'
_refine_ls_weighting_scheme calc
_refine_ls_wR_factor_gt 0.2379
_refine_ls_wR_factor_ref 0.2641
_reflns_Friedel_coverage 0.000
_reflns_number_gt 2594
_reflns_number_total 4214
_reflns_threshold_expression 'I > 2\s(I)'
_cod_data_source_file c4ce00756e2.cif
_cod_data_source_block ks1136
_cod_depositor_comments 'Adding full bibliography for 7215957--7215959.cif.'
_cod_database_code 7215957
_shelx_space_group_comment
;
The symmetry employed for this shelxl refinement is uniquely defined
by the following loop, which should always be used as a source of
symmetry information in preference to the above space-group names.
They are only intended as comments.
;
_shelx_estimated_absorpt_t_min 0.903
_shelx_estimated_absorpt_t_max 0.943
_shelxl_version_number 2013-4

loop_
_space_group_symop_operation_xyz
'x, y, z'
'-x, -y, -z'

loop_
_atom_site_label
_atom_site_type_symbol
_atom_site_fract_x
_atom_site_fract_y
_atom_site_fract_z
_atom_site_U_iso_or_equiv
_atom_site_adp_type
_atom_site_occupancy
_atom_site_site_symmetry_order
_atom_site_calc_flag
_atom_site_refinement_flags_posn
_atom_site_refinement_flags_adp
Cl1 Cl -0.3585(3) 0.9119(2) 0.08844(14) 0.0636(7) Uani 1 1 d . .
Cl2 Cl -0.4115(2) 0.6272(2) 0.18337(11) 0.0428(6) Uani 1 1 d . .
O1 O -0.0070(7) 0.2549(6) 0.0731(3) 0.0479(14) Uani 1 1 d . .
O2 O -0.2247(6) 0.3715(6) 0.1133(3) 0.0408(13) Uani 1 1 d . .
O3 O -0.0292(6) 0.6465(6) 0.4292(3) 0.0388(13) Uani 1 1 d . .
O4 O -0.2222(6) 0.6495(6) 0.3352(3) 0.0409(13) Uani 1 1 d . .
N1 N 0.2496(7) 0.3979(6) 0.2810(3) 0.0320(14) Uani 1 1 d D .
H1 H 0.353(4) 0.376(7) 0.295(4) 0.028(18) Uiso 1 1 d D .
C1 C 0.1743(8) 0.3477(7) 0.2128(4) 0.0280(16) Uani 1 1 d . .
C2 C 0.0226(8) 0.3892(7) 0.1902(4) 0.0264(15) Uani 1 1 d . .
C3 C -0.0659(8) 0.5015(7) 0.2336(4) 0.0262(15) Uani 1 1 d . .
H3 H -0.1911 0.4625 0.2401 0.031 Uiso 1 1 calc R U
C4 C 0.0164(8) 0.5311(7) 0.3119(4) 0.0277(16) Uani 1 1 d . .
C5 C 0.1676(8) 0.4782(7) 0.3306(4) 0.0282(16) Uani 1 1 d . .
C6 C -0.0555(8) 0.6444(7) 0.1888(3) 0.0247(15) Uani 1 1 d . .
C7 C 0.1059(8) 0.7131(7) 0.1709(3) 0.0275(16) Uani 1 1 d . .
H7 H 0.2055 0.6723 0.1875 0.033 Uiso 1 1 calc R U
C8 C 0.1289(10) 0.8410(8) 0.1291(4) 0.0364(18) Uani 1 1 d . .
H8 H 0.2423 0.8869 0.1179 0.044 Uiso 1 1 calc R U
C9 C -0.0182(11) 0.9003(8) 0.1040(4) 0.0390(19) Uani 1 1 d . .
H9 H -0.0055 0.9866 0.0750 0.047 Uiso 1 1 calc R U
C10 C -0.1798(10) 0.8333(8) 0.1215(4) 0.0383(19) Uani 1 1 d . .
C11 C -0.2027(9) 0.7056(7) 0.1636(4) 0.0313(17) Uani 1 1 d . .
C12 C 0.2824(9) 0.2478(8) 0.1723(4) 0.0340(17) Uani 1 1 d . .
H12A H 0.2388 0.2312 0.1209 0.051 Uiso 1 1 calc R U
H12B H 0.2748 0.1547 0.1986 0.051 Uiso 1 1 calc R U
H12C H 0.4038 0.2927 0.1712 0.051 Uiso 1 1 calc R U
C13 C -0.0636(9) 0.3301(8) 0.1198(4) 0.0316(17) Uani 1 1 d . .
C14 C -0.3168(10) 0.3363(9) 0.0419(4) 0.0412(19) Uani 1 1 d . .
H14A H -0.2826 0.2454 0.0204 0.049 Uiso 1 1 calc R U
H14B H -0.4439 0.3218 0.0503 0.049 Uiso 1 1 calc R U
C15 C -0.2724(11) 0.4549(10) -0.0090(5) 0.059(3) Uani 1 1 d . .
H15A H -0.3309 0.4320 -0.0573 0.088 Uiso 1 1 calc R U
H15B H -0.1463 0.4695 -0.0165 0.088 Uiso 1 1 calc R U
H15C H -0.3097 0.5438 0.0120 0.088 Uiso 1 1 calc R U
C16 C -0.0720(8) 0.6119(8) 0.3653(4) 0.0287(16) Uani 1 1 d . .
C17 C -0.3194(9) 0.7362(9) 0.3813(4) 0.044(2) Uani 1 1 d . .
H17A H -0.4232 0.7571 0.3539 0.065 Uiso 1 1 calc R U
H17B H -0.2474 0.8279 0.3942 0.065 Uiso 1 1 calc R U
H17C H -0.3543 0.6833 0.4273 0.065 Uiso 1 1 calc R U
C18 C 0.2590(9) 0.5023(8) 0.4071(4) 0.0390(19) Uani 1 1 d . .
H18A H 0.3741 0.4695 0.4045 0.058 Uiso 1 1 calc R U
H18B H 0.1896 0.4466 0.4454 0.058 Uiso 1 1 calc R U
H18C H 0.2717 0.6060 0.4202 0.058 Uiso 1 1 calc R U
N2 N 0.5808(7) 0.2587(6) 0.3267(3) 0.0336(15) Uani 1 1 d . .
N3 N 1.3563(8) -0.0584(7) 0.4054(3) 0.0378(15) Uani 1 1 d . .
C22 C 0.6691(9) 0.2817(8) 0.3907(4) 0.0356(18) Uani 1 1 d . .
H22 H 0.6244 0.3428 0.4268 0.043 Uiso 1 1 calc R U
C23 C 0.8198(9) 0.2249(8) 0.4097(4) 0.0327(17) Uani 1 1 d . .
H23 H 0.8745 0.2472 0.4569 0.039 Uiso 1 1 calc R U
C24 C 0.8895(8) 0.1354(7) 0.3591(4) 0.0281(16) Uani 1 1 d . .
C25 C 0.7989(10) 0.1088(9) 0.2907(4) 0.0413(19) Uani 1 1 d . .
H25 H 0.8403 0.0479 0.2536 0.050 Uiso 1 1 calc R U
C26 C 0.6500(10) 0.1715(9) 0.2782(4) 0.043(2) Uani 1 1 d . .
H26 H 0.5918 0.1514 0.2315 0.052 Uiso 1 1 calc R U
C32 C 1.2624(9) -0.0899(8) 0.3430(4) 0.0400(19) Uani 1 1 d . .
H32 H 1.3001 -0.1580 0.3086 0.048 Uiso 1 1 calc R U
C33 C 1.1141(9) -0.0295(8) 0.3257(4) 0.0345(17) Uani 1 1 d . .
H33 H 1.0540 -0.0553 0.2801 0.041 Uiso 1 1 calc R U
C34 C 1.0521(8) 0.0684(7) 0.3743(4) 0.0259(16) Uani 1 1 d . .
C35 C 1.1488(9) 0.1013(8) 0.4395(4) 0.0320(17) Uani 1 1 d . .
H35 H 1.1128 0.1673 0.4754 0.038 Uiso 1 1 calc R U
C36 C 1.2994(9) 0.0363(8) 0.4517(4) 0.0363(18) Uani 1 1 d . .
H36 H 1.3648 0.0620 0.4961 0.044 Uiso 1 1 calc R U

loop_
_atom_site_aniso_label
_atom_site_aniso_U_11
_atom_site_aniso_U_22
_atom_site_aniso_U_33
_atom_site_aniso_U_23
_atom_site_aniso_U_13
_atom_site_aniso_U_12
Cl1 0.0625(14) 0.0541(14) 0.0780(17) 0.0069(12) -0.0287(12) 0.0225(11)
Cl2 0.0238(9) 0.0503(12) 0.0554(13) -0.0073(10) -0.0101(8) 0.0095(8)
O1 0.052(3) 0.056(4) 0.040(3) -0.019(3) -0.005(3) 0.023(3)
O2 0.034(3) 0.054(3) 0.037(3) -0.016(3) -0.013(2) 0.013(2)
O3 0.042(3) 0.051(3) 0.025(3) -0.006(2) -0.008(2) 0.017(2)
O4 0.039(3) 0.054(3) 0.034(3) -0.012(3) -0.004(2) 0.023(3)
N1 0.031(3) 0.036(4) 0.031(3) -0.007(3) -0.005(3) 0.015(3)
C1 0.030(4) 0.031(4) 0.023(4) -0.004(3) 0.005(3) 0.006(3)
C2 0.031(4) 0.025(4) 0.024(4) -0.001(3) -0.001(3) 0.005(3)
C3 0.021(3) 0.032(4) 0.027(4) -0.003(3) -0.001(3) 0.008(3)
C4 0.028(4) 0.030(4) 0.025(4) -0.003(3) -0.006(3) 0.006(3)
C5 0.028(3) 0.032(4) 0.026(4) -0.006(3) 0.002(3) 0.009(3)
C6 0.028(3) 0.029(4) 0.019(3) -0.011(3) -0.002(3) 0.008(3)
C7 0.032(4) 0.033(4) 0.020(3) -0.009(3) 0.001(3) 0.012(3)
C8 0.044(4) 0.032(4) 0.034(4) -0.010(4) 0.010(3) 0.007(3)
C9 0.063(5) 0.032(4) 0.025(4) -0.002(3) -0.002(4) 0.017(4)
C10 0.043(4) 0.037(4) 0.037(4) -0.005(4) -0.012(4) 0.016(4)
C11 0.038(4) 0.029(4) 0.029(4) -0.004(3) -0.007(3) 0.013(3)
C12 0.030(4) 0.043(5) 0.031(4) -0.006(3) -0.001(3) 0.013(3)
C13 0.037(4) 0.031(4) 0.028(4) -0.007(4) -0.003(3) 0.012(3)
C14 0.035(4) 0.057(5) 0.032(4) -0.008(4) -0.007(3) 0.011(4)
C15 0.052(5) 0.079(7) 0.044(5) -0.007(5) -0.013(4) 0.007(5)
C16 0.027(3) 0.036(4) 0.024(4) 0.001(3) 0.002(3) 0.008(3)
C17 0.036(4) 0.056(5) 0.043(5) -0.016(4) -0.002(4) 0.023(4)
C18 0.038(4) 0.046(5) 0.036(4) -0.011(4) -0.011(3) 0.021(4)
N2 0.029(3) 0.036(4) 0.038(4) 0.003(3) -0.001(3) 0.009(3)
N3 0.038(3) 0.045(4) 0.033(3) -0.009(3) -0.003(3) 0.018(3)
C22 0.035(4) 0.035(4) 0.038(4) -0.011(4) 0.003(3) 0.009(3)
C23 0.032(4) 0.035(4) 0.031(4) -0.002(3) -0.005(3) 0.005(3)
C24 0.028(3) 0.024(4) 0.032(4) 0.001(3) 0.004(3) 0.004(3)
C25 0.047(4) 0.051(5) 0.032(4) -0.010(4) -0.005(4) 0.028(4)
C26 0.041(4) 0.058(5) 0.033(4) -0.008(4) -0.010(4) 0.017(4)
C32 0.041(4) 0.038(5) 0.043(5) -0.017(4) -0.005(4) 0.010(3)
C33 0.032(4) 0.042(5) 0.031(4) -0.010(4) -0.004(3) 0.012(3)
C34 0.022(3) 0.027(4) 0.028(4) -0.001(3) 0.000(3) 0.003(3)
C35 0.035(4) 0.033(4) 0.030(4) -0.013(3) -0.006(3) 0.011(3)
C36 0.031(4) 0.045(5) 0.036(4) -0.008(4) -0.006(3) 0.016(3)

loop_
_atom_type_symbol
_atom_type_description
_atom_type_scat_dispersion_real
_atom_type_scat_dispersion_imag
_atom_type_scat_source
C C 0.0033 0.0016 'International Tables Vol C Tables 4.2.6.8 and 6.1.1.4'
H H 0.0000 0.0000 'International Tables Vol C Tables 4.2.6.8 and 6.1.1.4'
N N 0.0061 0.0033 'International Tables Vol C Tables 4.2.6.8 and 6.1.1.4'
O O 0.0106 0.0060 'International Tables Vol C Tables 4.2.6.8 and 6.1.1.4'
Cl Cl 0.1484 0.1585 'International Tables Vol C Tables 4.2.6.8 and 6.1.1.4'

loop_
_geom_angle_atom_site_label_1
_geom_angle_atom_site_label_2
_geom_angle_atom_site_label_3
_geom_angle
C13 O2 C14 116.6(6)
C16 O4 C17 116.7(5)
C5 N1 C1 122.5(6)
C5 N1 H1 117(4)
C1 N1 H1 121(4)
C2 C1 N1 120.4(6)
C2 C1 C12 127.6(6)
N1 C1 C12 112.0(6)
C1 C2 C13 120.9(6)
C1 C2 C3 122.1(6)
C13 C2 C3 117.0(5)
C2 C3 C4 111.4(5)
C2 C3 C6 109.9(5)
C4 C3 C6 110.2(5)
C2 C3 H3 108.4
C4 C3 H3 108.4
C6 C3 H3 108.4
C5 C4 C16 120.9(6)
C5 C4 C3 120.7(6)
C16 C4 C3 118.4(5)
N1 C5 C4 121.3(6)
N1 C5 C18 114.4(6)
C4 C5 C18 124.3(6)
C7 C6 C11 118.4(6)
C7 C6 C3 117.9(5)
C11 C6 C3 123.6(6)
C6 C7 C8 122.3(6)
C6 C7 H7 118.9
C8 C7 H7 118.9
C7 C8 C9 118.8(7)
C7 C8 H8 120.6
C9 C8 H8 120.6
C10 C9 C8 119.6(7)
C10 C9 H9 120.2
C8 C9 H9 120.2
C9 C10 C11 121.5(6)
C9 C10 Cl1 117.6(6)
C11 C10 Cl1 120.9(6)
C10 C11 C6 119.3(6)
C10 C11 Cl2 118.8(5)
C6 C11 Cl2 121.9(5)
C1 C12 H12A 109.5
C1 C12 H12B 109.5
H12A C12 H12B 109.5
C1 C12 H12C 109.5
H12A C12 H12C 109.5
H12B C12 H12C 109.5
O1 C13 O2 121.6(6)
O1 C13 C2 127.8(6)
O2 C13 C2 110.6(6)
C15 C14 O2 108.5(6)
C15 C14 H14A 110.0
O2 C14 H14A 110.0
C15 C14 H14B 110.0
O2 C14 H14B 110.0
H14A C14 H14B 108.4
C14 C15 H15A 109.5
C14 C15 H15B 109.5
H15A C15 H15B 109.5
C14 C15 H15C 109.5
H15A C15 H15C 109.5
H15B C15 H15C 109.5
O3 C16 O4 120.7(6)
O3 C16 C4 128.6(6)
O4 C16 C4 110.7(5)
O4 C17 H17A 109.5
O4 C17 H17B 109.5
H17A C17 H17B 109.5
O4 C17 H17C 109.5
H17A C17 H17C 109.5
H17B C17 H17C 109.5
C5 C18 H18A 109.5
C5 C18 H18B 109.5
H18A C18 H18B 109.5
C5 C18 H18C 109.5
H18A C18 H18C 109.5
H18B C18 H18C 109.5
C22 N2 C26 114.1(6)
C36 N3 C32 116.3(6)
N2 C22 C23 126.2(7)
N2 C22 H22 116.9
C23 C22 H22 116.9
C24 C23 C22 119.0(7)
C24 C23 H23 120.5
C22 C23 H23 120.5
C23 C24 C25 116.2(6)
C23 C24 C34 123.1(6)
C25 C24 C34 120.7(7)
C26 C25 C24 119.5(7)
C26 C25 H25 120.2
C24 C25 H25 120.2
N2 C26 C25 124.9(7)
N2 C26 H26 117.5
C25 C26 H26 117.5
N3 C32 C33 123.8(8)
N3 C32 H32 118.1
C33 C32 H32 118.1
C32 C33 C34 120.5(7)
C32 C33 H33 119.8
C34 C33 H33 119.8
C33 C34 C35 116.0(6)
C33 C34 C24 122.7(6)
C35 C34 C24 121.3(6)
C34 C35 C36 119.5(7)
C34 C35 H35 120.3
C36 C35 H35 120.3
N3 C36 C35 124.0(7)
N3 C36 H36 118.0
C35 C36 H36 118.0

loop_
_geom_bond_atom_site_label_1
_geom_bond_atom_site_label_2
_geom_bond_distance
Cl1 C10 1.748(7)
Cl2 C11 1.728(7)
O1 C13 1.202(8)
O2 C13 1.358(8)
O2 C14 1.472(8)
O3 C16 1.214(8)
O4 C16 1.367(8)
O4 C17 1.428(9)
N1 C5 1.362(9)
N1 C1 1.398(8)
N1 H1 0.882(10)
C1 C2 1.344(9)
C1 C12 1.508(10)
C2 C13 1.487(9)
C2 C3 1.526(10)
C3 C4 1.539(9)
C3 C6 1.545(9)
C3 H3 1.0000
C4 C5 1.369(9)
C4 C16 1.437(10)
C5 C18 1.536(9)
C6 C7 1.370(9)
C6 C11 1.411(9)
C7 C8 1.397(10)
C7 H7 0.9500
C8 C9 1.401(10)
C8 H8 0.9500
C9 C10 1.365(10)
C9 H9 0.9500
C10 C11 1.399(10)
C12 H12A 0.9800
C12 H12B 0.9800
C12 H12C 0.9800
C14 C15 1.439(11)
C14 H14A 0.9900
C14 H14B 0.9900
C15 H15A 0.9800
C15 H15B 0.9800
C15 H15C 0.9800
C17 H17A 0.9800
C17 H17B 0.9800
C17 H17C 0.9800
C18 H18A 0.9800
C18 H18B 0.9800
C18 H18C 0.9800
N2 C22 1.330(9)
N2 C26 1.341(10)
N3 C36 1.319(9)
N3 C32 1.336(9)
C22 C23 1.384(10)
C22 H22 0.9500
C23 C24 1.380(10)
C23 H23 0.9500
C24 C25 1.408(10)
C24 C34 1.500(9)
C25 C26 1.376(10)
C25 H25 0.9500
C26 H26 0.9500
C32 C33 1.376(10)
C32 H32 0.9500
C33 C34 1.382(10)
C33 H33 0.9500
C34 C35 1.390(9)
C35 C36 1.397(9)
C35 H35 0.9500
C36 H36 0.9500

loop_
_geom_hbond_atom_site_label_D
_geom_hbond_atom_site_label_H
_geom_hbond_atom_site_label_A
_geom_hbond_distance_DH
_geom_hbond_distance_HA
_geom_hbond_distance_DA
_geom_hbond_angle_DHA
N1 H1 N2 0.882(10) 2.27(2) 3.126(8) 165(6)
